data_7037575
loop_
_publ_author_name
'Dunsford, Jay J.'
'Clark, Ewan R.'
'Ingleson, Michael J.'

_publ_section_title
;
 Highly nucleophilic dipropanolamine chelated boron reagents for
 aryl-transmetallation to iron complexes.
;
_journal_issue 47
_journal_name_full 'Dalton transactions (Cambridge, England : 2003)'
_journal_page_first 20577
_journal_page_last 20583
_journal_paper_doi 10.1039/c5dt03835a
_journal_volume 44
_journal_year 2015
_chemical_formula_moiety 'C26 H24 Cl2 Fe P2'
_chemical_formula_sum 'C26 H24 Cl2 Fe P2'
_chemical_formula_weight 525.18
_chemical_properties_physical Air-sensitive
_space_group_crystal_system monoclinic
_space_group_IT_number 14
_space_group_name_Hall '-P 2yn'
_space_group_name_H-M_alt 'P 1 21/n 1'
_symmetry_Int_Tables_number 14
_symmetry_space_group_name_Hall '-P 2yn'
_symmetry_space_group_name_H-M 'P 1 21/n 1'
_atom_sites_solution_primary iterative
_audit_creation_date 2015-04-08
_audit_creation_method
;
Olex2 1.2
(compiled 2015.01.26 svn.r3150 for OlexSys, GUI svn.r4998)
;
_audit_update_record
;
2015-04-09 deposited with the CCDC.
2015-10-27 downloaded from the CCDC.
;
_cell_angle_alpha 90
_cell_angle_beta 100.206(4)
_cell_angle_gamma 90
_cell_formula_units_Z 4
_cell_length_a 12.9849(6)
_cell_length_b 11.4495(7)
_cell_length_c 16.7344(8)
_cell_measurement_reflns_used 3530
_cell_measurement_temperature 150.0(5)
_cell_measurement_theta_max 28.2260
_cell_measurement_theta_min 3.2320
_cell_volume 2448.5(2)
_computing_cell_refinement
;
CrysAlisPro, Agilent Technologies,
Version 1.171.36.24 (release 03-12-2012 CrysAlis171 .NET)
(compiled Dec  3 2012,18:21:49)
;
_computing_data_collection
;
CrysAlisPro, Agilent Technologies,
Version 1.171.36.24 (release 03-12-2012 CrysAlis171 .NET)
(compiled Dec  3 2012,18:21:49)
;
_computing_data_reduction
;
CrysAlisPro, Agilent Technologies,
Version 1.171.36.24 (release 03-12-2012 CrysAlis171 .NET)
(compiled Dec  3 2012,18:21:49)
;
_computing_molecular_graphics 'Olex2 (Dolomanov et al., 2009)'
_computing_publication_material 'Olex2 (Dolomanov et al., 2009)'
_computing_structure_refinement 'olex2.refine (Bourhis et al., 2015)'
_computing_structure_solution 'olex2.solve (Bourhis et al., 2015)'
_diffrn_ambient_temperature 150.0(5)
_diffrn_detector_area_resol_mean 8.0714
_diffrn_measured_fraction_theta_full 0.9854
_diffrn_measured_fraction_theta_max 0.8299
_diffrn_measurement_details
;
  1 omega  -65.00  -17.00   1.0000   55.0000
omega____ theta____ kappa____ phi______ frames
    -      -21.1798  100.0000  -37.0000 48

  2 omega  -71.00   53.00   1.0000   55.0000
omega____ theta____ kappa____ phi______ frames
    -      -21.1798   19.0000  -60.0000 124

  3 omega -103.00  -48.00   1.0000   55.0000
omega____ theta____ kappa____ phi______ frames
    -      -21.1798  178.0000   30.0000 55
;
_diffrn_measurement_device_type 'SuperNova, Single source at offset), Eos'
_diffrn_measurement_method '\w scans'
_diffrn_orient_matrix_UB_11 0.0035915000
_diffrn_orient_matrix_UB_12 0.0618357000
_diffrn_orient_matrix_UB_13 0.0003102000
_diffrn_orient_matrix_UB_21 -0.0077151000
_diffrn_orient_matrix_UB_22 0.0008345000
_diffrn_orient_matrix_UB_23 0.0408990000
_diffrn_orient_matrix_UB_31 0.0548471000
_diffrn_orient_matrix_UB_32 -0.0038997000
_diffrn_orient_matrix_UB_33 0.0134649000
_diffrn_radiation_monochromator mirror
_diffrn_radiation_type 'Mo K\a'
_diffrn_radiation_wavelength 0.71073
_diffrn_reflns_av_R_equivalents 0.0411
_diffrn_reflns_av_unetI/netI 0.0873
_diffrn_reflns_limit_h_max 16
_diffrn_reflns_limit_h_min -8
_diffrn_reflns_limit_k_max 10
_diffrn_reflns_limit_k_min -14
_diffrn_reflns_limit_l_max 21
_diffrn_reflns_limit_l_min -21
_diffrn_reflns_number 9720
_diffrn_reflns_theta_full 26.0000
_diffrn_reflns_theta_max 28.99
_diffrn_reflns_theta_min 3.05
_diffrn_source 'SuperNova (Mo) X-ray Source'
_exptl_absorpt_coefficient_mu 0.977
_exptl_absorpt_correction_T_max 1.00000
_exptl_absorpt_correction_T_min 0.70996
_exptl_absorpt_correction_type multi-scan
_exptl_absorpt_process_details
;
CrysAlisPro, Agilent Technologies,
Version 1.171.36.24 (release 03-12-2012 CrysAlis171 .NET)
(compiled Dec  3 2012,18:21:49)
Empirical absorption correction using spherical harmonics,
 implemented in SCALE3 ABSPACK scaling algorithm.
;
_exptl_crystal_colour colourless
_exptl_crystal_colour_primary colourless
_exptl_crystal_density_diffrn 1.4245
_exptl_crystal_description block
_exptl_crystal_F_000 1083.7048
_exptl_crystal_size_max 0.3
_exptl_crystal_size_mid 0.2
_exptl_crystal_size_min 0.2
_refine_diff_density_max 1.1390
_refine_diff_density_min -1.1223
_refine_diff_density_rms 0.1857
_refine_ls_d_res_high 0.7332
_refine_ls_d_res_low 6.6853
_refine_ls_goodness_of_fit_ref 1.0368
_refine_ls_hydrogen_treatment mixed
_refine_ls_matrix_type full
_refine_ls_number_constraints 46
_refine_ls_number_parameters 279
_refine_ls_number_reflns 5409
_refine_ls_number_restraints 0
_refine_ls_restrained_S_all 1.0368
_refine_ls_R_factor_all 0.0796
_refine_ls_R_factor_gt 0.0532
_refine_ls_shift/su_max 0.0000
_refine_ls_shift/su_mean 0.0000
_refine_ls_structure_factor_coef Fsqd
_refine_ls_weighting_details 'w=1/[\s^2^(Fo^2^)+(0.0000P)^2^+4.5845P] where P=(Fo^2^+2Fc^2^)/3'
_refine_ls_weighting_scheme calc
_refine_ls_wR_factor_gt 0.0899
_refine_ls_wR_factor_ref 0.1012
_reflns_Friedel_coverage 0.0
_reflns_limit_h_max 12
_reflns_limit_h_min -16
_reflns_limit_k_max 14
_reflns_limit_k_min 0
_reflns_limit_l_max 21
_reflns_limit_l_min -11
_reflns_number_gt 3957
_reflns_number_total 5409
_reflns_threshold_expression I>=2u(I)
_cod_data_source_file c5dt03835a2.cif
_cod_data_source_block amji52
_cod_database_code 7037575
_chemical_oxdiff_formula 'C26 H24 P2 Fe Cl2 Br'
_reflns_odcompleteness_completeness 98.18
_reflns_odcompleteness_iscentric 1
_reflns_odcompleteness_theta 26.32
_olex2_refinement_description
;
1. Fixed Uiso
 At 1.2 times of:
  All C(H) groups, All C(H,H) groups
2.a Secondary CH2 refined with riding coordinates:
 C1(H1a,H1b), C2(H2a,H2b)
2.b Aromatic/amide H refined with riding coordinates:
 C16(H16), C17(H17), C18(H18), C19(H19), C20(H20), C26(H26), C25(H25),
 C24(H24), C23(H23), C22(H22), C4(H4), C5(H5), C6(H6), C7(H7), C8(H8), C10(H10),
  C11(H11), C12(H12), C13(H13), C14(H14)
;
_olex2_submission_special_instructions 'No special instructions were received'

loop_
_space_group_symop_id
_space_group_symop_operation_xyz
1 x,y,z
2 -x+1/2,y+1/2,-z+1/2
3 -x,-y,-z
4 x-1/2,-y-1/2,z-1/2

loop_
_atom_site_label
_atom_site_type_symbol
_atom_site_fract_x
_atom_site_fract_y
_atom_site_fract_z
_atom_site_U_iso_or_equiv
_atom_site_adp_type
_atom_site_occupancy
_atom_site_refinement_flags_posn
Fe1 Fe 0.23569(4) 0.12688(5) 0.45522(3) 0.01705(14) Uani 1.000000 .
Cl1 Cl 0.24277(7) 0.07852(10) 0.32691(5) 0.0278(2) Uani 1.000000 .
Cl2 Cl 0.14705(7) 0.27597(10) 0.49731(6) 0.0266(2) Uani 1.000000 .
P1 P 0.41985(7) 0.17105(9) 0.50716(5) 0.0157(2) Uani 1.000000 .
P2 P 0.17140(7) -0.03876(10) 0.52893(5) 0.0164(2) Uani 1.000000 .
C1 C 0.5087(3) 0.0594(3) 0.4811(2) 0.0180(8) Uani 1.000000 .
H1a H 0.4984(3) 0.0512(3) 0.4225(2) 0.0215(10) Uiso 1.000000 R
H1b H 0.5804(3) 0.0841(3) 0.4998(2) 0.0215(10) Uiso 1.000000 R
C2 C 0.0363(2) -0.0055(4) 0.5413(2) 0.0185(8) Uani 1.000000 .
H2a H 0.0109(2) -0.0670(4) 0.5726(2) 0.0222(10) Uiso 1.000000 R
H2b H 0.0356(2) 0.0671(4) 0.5711(2) 0.0222(10) Uiso 1.000000 R
C3 C 0.4651(3) 0.2981(3) 0.4588(2) 0.0187(8) Uani 1.000000 .
C4 C 0.4055(3) 0.3385(4) 0.3864(2) 0.0367(12) Uani 1.000000 .
H4 H 0.3408(3) 0.3046(4) 0.3669(2) 0.0440(14) Uiso 1.000000 R
C5 C 0.4413(4) 0.4278(5) 0.3433(3) 0.0467(13) Uani 1.000000 .
H5 H 0.4010(4) 0.4532(5) 0.2949(3) 0.0560(16) Uiso 1.000000 R
C6 C 0.5365(4) 0.4794(4) 0.3717(3) 0.0376(11) Uani 1.000000 .
H6 H 0.5603(4) 0.5396(4) 0.3424(3) 0.0451(14) Uiso 1.000000 R
C7 C 0.5966(3) 0.4423(4) 0.4436(3) 0.0320(11) Uani 1.000000 .
H7 H 0.6607(3) 0.4775(4) 0.4629(3) 0.0383(13) Uiso 1.000000 R
C8 C 0.5610(3) 0.3520(4) 0.4870(2) 0.0234(9) Uani 1.000000 .
H8 H 0.6016(3) 0.3272(4) 0.5354(2) 0.0281(11) Uiso 1.000000 R
C9 C 0.4583(3) 0.1895(3) 0.6162(2) 0.0158(8) Uani 1.000000 .
C10 C 0.5584(3) 0.1619(4) 0.6580(2) 0.0245(9) Uani 1.000000 .
H10 H 0.6089(3) 0.1341(4) 0.6297(2) 0.0294(11) Uiso 1.000000 R
C11 C 0.5822(3) 0.1758(4) 0.7411(2) 0.0303(11) Uani 1.000000 .
H11 H 0.6490(3) 0.1577(4) 0.7687(2) 0.0364(13) Uiso 1.000000 R
C12 C 0.5076(3) 0.2167(4) 0.7838(2) 0.0256(9) Uani 1.000000 .
H12 H 0.5241(3) 0.2261(4) 0.8398(2) 0.0308(11) Uiso 1.000000 R
C13 C 0.4087(3) 0.2434(4) 0.7430(2) 0.0264(9) Uani 1.000000 .
H13 H 0.3585(3) 0.2711(4) 0.7715(2) 0.0317(11) Uiso 1.000000 R
C14 C 0.3836(3) 0.2291(3) 0.6595(2) 0.0182(8) Uani 1.000000 .
H14 H 0.3163(3) 0.2462(3) 0.6324(2) 0.0218(10) Uiso 1.000000 R
C15 C 0.1598(2) -0.1832(4) 0.4833(2) 0.0181(8) Uani 1.000000 .
C16 C 0.1727(3) -0.1982(4) 0.4031(2) 0.0239(9) Uani 1.000000 .
H16 H 0.1897(3) -0.1346(4) 0.3734(2) 0.0287(11) Uiso 1.000000 R
C17 C 0.1602(3) -0.3081(5) 0.3671(3) 0.0381(12) Uani 1.000000 .
H17 H 0.1687(3) -0.3170(5) 0.3135(3) 0.0457(14) Uiso 1.000000 R
C18 C 0.1352(3) -0.4044(4) 0.4100(3) 0.0342(11) Uani 1.000000 .
H18 H 0.1281(3) -0.4779(4) 0.3859(3) 0.0410(13) Uiso 1.000000 R
C19 C 0.1211(3) -0.3892(4) 0.4893(3) 0.0294(10) Uani 1.000000 .
H19 H 0.1035(3) -0.4529(4) 0.5187(3) 0.0352(12) Uiso 1.000000 R
C20 C 0.1329(3) -0.2806(4) 0.5253(2) 0.0245(9) Uani 1.000000 .
H20 H 0.1228(3) -0.2721(4) 0.5787(2) 0.0295(11) Uiso 1.000000 R
C21 C 0.2390(2) -0.0619(3) 0.6330(2) 0.0169(8) Uani 1.000000 .
C22 C 0.3174(3) -0.1466(4) 0.6503(2) 0.0221(9) Uani 1.000000 .
H22 H 0.3327(3) -0.1942(4) 0.6089(2) 0.0266(11) Uiso 1.000000 R
C23 C 0.3727(3) -0.1603(4) 0.7286(2) 0.0321(11) Uani 1.000000 .
H23 H 0.4250(3) -0.2166(4) 0.7395(2) 0.0386(13) Uiso 1.000000 R
C24 C 0.3502(3) -0.0903(5) 0.7906(2) 0.0351(12) Uani 1.000000 .
H24 H 0.3870(3) -0.0997(5) 0.8431(2) 0.0421(14) Uiso 1.000000 R
C25 C 0.2731(3) -0.0067(4) 0.7743(2) 0.0319(11) Uani 1.000000 .
H25 H 0.2579(3) 0.0402(4) 0.8161(2) 0.0383(13) Uiso 1.000000 R
C26 C 0.2181(3) 0.0079(4) 0.6960(2) 0.0249(9) Uani 1.000000 .
H26 H 0.1667(3) 0.0652(4) 0.6856(2) 0.0298(11) Uiso 1.000000 R

loop_
_atom_site_aniso_label
_atom_site_aniso_U_11
_atom_site_aniso_U_22
_atom_site_aniso_U_33
_atom_site_aniso_U_12
_atom_site_aniso_U_13
_atom_site_aniso_U_23
Fe1 0.0156(3) 0.0202(3) 0.0152(3) 0.0001(2) 0.00219(19) 0.0008(2)
Cl1 0.0386(5) 0.0294(6) 0.0157(4) -0.0050(5) 0.0055(4) -0.0003(4)
Cl2 0.0234(5) 0.0272(6) 0.0274(5) 0.0072(4) -0.0004(4) -0.0045(5)
P1 0.0141(4) 0.0185(6) 0.0146(4) -0.0002(4) 0.0031(3) 0.0006(4)
P2 0.0135(4) 0.0207(6) 0.0155(4) 0.0009(4) 0.0039(3) 0.0003(4)
C1 0.0163(17) 0.019(2) 0.0187(18) -0.0018(16) 0.0046(13) 0.0008(17)
C2 0.0139(17) 0.024(2) 0.0186(19) 0.0020(16) 0.0053(13) 0.0021(17)
C3 0.0190(18) 0.016(2) 0.0233(19) 0.0011(16) 0.0098(14) 0.0005(17)
C4 0.038(2) 0.040(3) 0.027(2) -0.010(2) -0.0060(18) 0.011(2)
C5 0.067(3) 0.041(3) 0.029(2) -0.014(3) 0.000(2) 0.013(2)
C6 0.064(3) 0.011(2) 0.045(3) -0.005(2) 0.031(2) 0.005(2)
C7 0.028(2) 0.022(3) 0.051(3) -0.0024(19) 0.0198(19) -0.005(2)
C8 0.0163(18) 0.020(2) 0.035(2) 0.0024(17) 0.0076(15) -0.0026(19)
C9 0.0192(18) 0.009(2) 0.0189(18) -0.0058(15) 0.0039(13) -0.0034(16)
C10 0.0167(18) 0.035(3) 0.0220(19) 0.0031(18) 0.0024(14) -0.0048(19)
C11 0.0194(19) 0.044(3) 0.024(2) 0.002(2) -0.0062(15) -0.001(2)
C12 0.036(2) 0.025(3) 0.0144(18) -0.004(2) 0.0001(15) -0.0023(18)
C13 0.032(2) 0.029(3) 0.0200(19) 0.0006(19) 0.0101(16) -0.0031(19)
C14 0.0202(18) 0.015(2) 0.0199(18) -0.0012(16) 0.0038(14) 0.0009(17)
C15 0.0123(17) 0.017(2) 0.0237(19) 0.0021(16) 0.0008(13) -0.0020(17)
C16 0.027(2) 0.021(2) 0.024(2) -0.0037(18) 0.0059(15) -0.0022(18)
C17 0.042(3) 0.048(3) 0.025(2) -0.001(2) 0.0075(18) -0.012(2)
C18 0.030(2) 0.025(3) 0.046(3) 0.001(2) 0.0026(19) -0.012(2)
C19 0.027(2) 0.019(3) 0.042(3) -0.0039(19) 0.0053(17) 0.001(2)
C20 0.0220(19) 0.031(3) 0.0206(19) -0.0031(18) 0.0050(15) -0.0021(19)
C21 0.0152(17) 0.019(2) 0.0162(17) -0.0053(16) 0.0030(13) -0.0010(16)
C22 0.0190(18) 0.028(3) 0.0205(19) -0.0029(17) 0.0059(14) 0.0012(18)
C23 0.022(2) 0.041(3) 0.031(2) 0.002(2) -0.0009(16) 0.014(2)
C24 0.027(2) 0.056(4) 0.020(2) -0.012(2) -0.0028(16) 0.004(2)
C25 0.031(2) 0.046(3) 0.018(2) -0.008(2) 0.0047(16) -0.005(2)
C26 0.024(2) 0.026(3) 0.024(2) -0.0013(18) 0.0018(15) -0.0018(19)

loop_
_atom_type_symbol
_atom_type_scat_dispersion_real
_atom_type_scat_dispersion_imag
_atom_type_scat_Cromer_Mann_a1
_atom_type_scat_Cromer_Mann_a2
_atom_type_scat_Cromer_Mann_a3
_atom_type_scat_Cromer_Mann_a4
_atom_type_scat_Cromer_Mann_b1
_atom_type_scat_Cromer_Mann_b2
_atom_type_scat_Cromer_Mann_b3
_atom_type_scat_Cromer_Mann_b4
_atom_type_scat_Cromer_Mann_c
_atom_type_scat_source
_atom_type_scat_dispersion_source
H 0.00000 0.00000 0.49300 0.32291 0.14019 0.04081 10.51090 26.12570 3.14236 57.79970 0.0030380000826 'International Tables Volume C Table 6.1.1.4 (pp. 500-502)' 'Henke, Gullikson and Davis, At. Data and Nucl. Data Tables, 1993, 54, 2'
C 0.00347 0.00161 2.31000 1.02000 1.58860 0.86500 20.84390 10.20750 0.56870 51.65120 0.215599998832 'International Tables Volume C Table 6.1.1.4 (pp. 500-502)' 'Henke, Gullikson and Davis, At. Data and Nucl. Data Tables, 1993, 54, 2'
Cl 0.14873 0.16029 11.46040 7.19640 6.25560 1.64550 0.01040 1.16620 18.51940 47.77840 -9.55739974976 'International Tables Volume C Table 6.1.1.4 (pp. 500-502)' 'Henke, Gullikson and Davis, At. Data and Nucl. Data Tables, 1993, 54, 2'
Fe 0.35822 0.84933 11.76950 7.35730 3.52220 2.30450 4.76110 0.30720 15.35350 76.88050 1.03690004349 'International Tables Volume C Table 6.1.1.4 (pp. 500-502)' 'Henke, Gullikson and Davis, At. Data and Nucl. Data Tables, 1993, 54, 2'
P 0.10434 0.09671 6.43450 4.17910 1.78000 1.49080 1.90670 27.15700 0.52600 68.16450 1.11489999294 'International Tables Volume C Table 6.1.1.4 (pp. 500-502)' 'Henke, Gullikson and Davis, At. Data and Nucl. Data Tables, 1993, 54, 2'

loop_
_geom_angle_atom_site_label_1
_geom_angle_atom_site_label_2
_geom_angle_atom_site_label_3
_geom_angle
_geom_angle_site_symmetry_1
Cl2 Fe1 Cl1 126.98(4) .
P1 Fe1 Cl1 100.86(4) .
P1 Fe1 Cl2 104.76(4) .
P2 Fe1 Cl1 111.24(4) .
P2 Fe1 Cl2 100.88(4) .
P2 Fe1 P1 111.97(4) .
C1 P1 Fe1 112.90(12) .
C3 P1 Fe1 112.38(12) .
C3 P1 C1 100.78(16) .
C9 P1 Fe1 117.26(11) .
C9 P1 C1 104.42(16) .
C9 P1 C3 107.55(17) .
C2 P2 Fe1 107.94(13) .
C15 P2 Fe1 119.72(12) .
C15 P2 C2 103.06(17) .
C21 P2 Fe1 115.92(12) .
C21 P2 C2 103.25(15) .
C21 P2 C15 105.02(17) .
C1 C1 P1 112.1(3) 3_656
H1a C1 P1 109.19(11) .
H1b C1 P1 109.19(11) .
H1b C1 H1a 107.9 .
C2 C2 P2 111.2(3) 3_556
H2a C2 P2 109.40(13) .
H2b C2 P2 109.40(13) .
H2b C2 H2a 108.0 .
C4 C3 P1 118.7(3) .
C8 C3 P1 123.0(3) .
C8 C3 C4 118.1(4) .
H4 C4 C3 119.6(2) .
C5 C4 C3 120.9(4) .
C5 C4 H4 119.6(3) .
H5 C5 C4 119.9(3) .
C6 C5 C4 120.3(4) .
C6 C5 H5 119.9(3) .
H6 C6 C5 119.9(3) .
C7 C6 C5 120.2(4) .
C7 C6 H6 119.9(3) .
H7 C7 C6 120.1(3) .
C8 C7 C6 119.7(4) .
C8 C7 H7 120.1(2) .
C7 C8 C3 120.9(4) .
H8 C8 C3 119.6(2) .
H8 C8 C7 119.6(2) .
C10 C9 P1 122.8(3) .
C14 C9 P1 118.0(3) .
C14 C9 C10 119.2(3) .
H10 C10 C9 120.0(2) .
C11 C10 C9 120.0(3) .
C11 C10 H10 120.0(2) .
H11 C11 C10 119.8(2) .
C12 C11 C10 120.4(3) .
C12 C11 H11 119.8(2) .
H12 C12 C11 120.1(2) .
C13 C12 C11 119.8(3) .
C13 C12 H12 120.1(2) .
H13 C13 C12 119.8(2) .
C14 C13 C12 120.3(4) .
C14 C13 H13 119.8(2) .
C13 C14 C9 120.2(3) .
H14 C14 C9 119.9(2) .
H14 C14 C13 119.9(2) .
C16 C15 P2 120.2(3) .
C20 C15 P2 121.7(3) .
C20 C15 C16 118.1(4) .
H16 C16 C15 119.9(3) .
C17 C16 C15 120.2(4) .
C17 C16 H16 119.9(3) .
H17 C17 C16 119.5(3) .
C18 C17 C16 121.1(4) .
C18 C17 H17 119.5(3) .
H18 C18 C17 120.7(3) .
C19 C18 C17 118.7(4) .
C19 C18 H18 120.7(3) .
H19 C19 C18 119.7(3) .
C20 C19 C18 120.6(4) .
C20 C19 H19 119.7(2) .
C19 C20 C15 121.3(4) .
H20 C20 C15 119.4(2) .
H20 C20 C19 119.4(2) .
C22 C21 P2 120.5(3) .
C26 C21 P2 121.1(3) .
C26 C21 C22 118.3(3) .
H22 C22 C21 119.7(2) .
C23 C22 C21 120.6(4) .
C23 C22 H22 119.7(3) .
H23 C23 C22 120.0(3) .
C24 C23 C22 120.1(4) .
C24 C23 H23 120.0(2) .
H24 C24 C23 120.1(2) .
C25 C24 C23 119.9(4) .
C25 C24 H24 120.1(2) .
H25 C25 C24 119.8(2) .
C26 C25 C24 120.4(4) .
C26 C25 H25 119.8(3) .
C25 C26 C21 120.8(4) .
H26 C26 C21 119.6(2) .
H26 C26 C25 119.6(3) .

loop_
_geom_bond_atom_site_label_1
_geom_bond_atom_site_label_2
_geom_bond_distance
_geom_bond_site_symmetry_2
Fe1 Cl1 2.2351(10) .
Fe1 Cl2 2.2409(11) .
Fe1 P1 2.4480(10) .
Fe1 P2 2.4860(12) .
P1 C1 1.827(4) .
P1 C3 1.812(4) .
P1 C9 1.817(3) .
P2 C2 1.842(3) .
P2 C15 1.817(4) .
P2 C21 1.825(3) .
C1 C1 1.534(7) 3_656
C1 H1a 0.9700 .
C1 H1b 0.9700 .
C2 C2 1.535(6) 3_556
C2 H2a 0.9700 .
C2 H2b 0.9700 .
C3 C4 1.396(5) .
C3 C8 1.395(5) .
C4 H4 0.9300 .
C4 C5 1.378(6) .
C5 H5 0.9300 .
C5 C6 1.376(6) .
C6 H6 0.9300 .
C6 C7 1.380(6) .
C7 H7 0.9300 .
C7 C8 1.388(6) .
C8 H8 0.9300 .
C9 C10 1.399(5) .
C9 C14 1.386(5) .
C10 H10 0.9300 .
C10 C11 1.381(5) .
C11 H11 0.9300 .
C11 C12 1.383(5) .
C12 H12 0.9300 .
C12 C13 1.378(5) .
C13 H13 0.9300 .
C13 C14 1.387(5) .
C14 H14 0.9300 .
C15 C16 1.392(5) .
C15 C20 1.396(5) .
C16 H16 0.9300 .
C16 C17 1.392(6) .
C17 H17 0.9300 .
C17 C18 1.385(6) .
C18 H18 0.9300 .
C18 C19 1.383(6) .
C19 H19 0.9300 .
C19 C20 1.378(6) .
C20 H20 0.9300 .
C21 C22 1.399(5) .
C21 C26 1.388(5) .
C22 H22 0.9300 .
C22 C23 1.388(5) .
C23 H23 0.9300 .
C23 C24 1.382(6) .
C24 H24 0.9300 .
C24 C25 1.377(6) .
C25 H25 0.9300 .
C25 C26 1.387(5) .
C26 H26 0.9300 .
